data_7154303
loop_
_publ_author_name
'Chen, You'
'Peng, Hui'
'Pi, Yun-Xiao'
'Meng, Tong'
'Lian, Ze-Yu'
'Yan, Meng-Qi'
'Liu, Yan'
'Liu, Sheng-Hua'
'Yu, Guang-Ao'

_publ_section_title
;
 Efficient phosphine ligands for the one-pot palladium-catalyzed
 borylation/Suzuki-Miyaura cross-coupling reaction.
;
_journal_issue 11
_journal_name_full 'Organic &amp; biomolecular chemistry'
_journal_page_first 3236
_journal_page_last 3242
_journal_paper_doi 10.1039/c4ob02436b
_journal_volume 13
_journal_year 2015
_chemical_formula_sum 'C35 H37 P'
_chemical_formula_weight 488.61
_chemical_name_systematic '2-(anthracen-9-yl)-1H-inden-3-yl dicyclohexylphosphine'
_chemical_properties_physical Heat-sensitive
_space_group_IT_number 15
_symmetry_cell_setting monoclinic
_symmetry_space_group_name_Hall '-C 2yc'
_symmetry_space_group_name_H-M 'C 1 2/c 1'
_atom_sites_solution_hydrogens geom
_atom_sites_solution_primary direct
_atom_sites_solution_secondary difmap
_audit_creation_method SHELXL-97
_audit_update_record
;
2015-01-01 deposited with the CCDC.
2015-01-20 downloaded from the CCDC.
;
_cell_angle_alpha 90.00
_cell_angle_beta 98.267(2)
_cell_angle_gamma 90.00
_cell_formula_units_Z 8
_cell_length_a 23.590(3)
_cell_length_b 12.9016(15)
_cell_length_c 18.644(2)
_cell_measurement_reflns_used 9901
_cell_measurement_temperature 100(2)
_cell_measurement_theta_max 30.55
_cell_measurement_theta_min 2.18
_cell_volume 5615.3(11)
_computing_cell_refinement 'Bruker SAINT'
_computing_data_collection 'Bruker APEX2'
_computing_data_reduction 'Bruker SAINT'
_computing_molecular_graphics 'Bruker SHELXTL'
_computing_publication_material 'Bruker SHELXTL'
_computing_structure_refinement 'SHELXL-97 (Sheldrick, 1997)'
_computing_structure_solution 'SHELXS-97 (Sheldrick, 1990)'
_diffrn_ambient_temperature 100(2)
_diffrn_measured_fraction_theta_full 0.996
_diffrn_measured_fraction_theta_max 0.996
_diffrn_measurement_device_type 'Bruker APEX-II CCD'
_diffrn_measurement_method '\f and \w scans'
_diffrn_radiation_monochromator graphite
_diffrn_radiation_source 'fine-focus sealed tube'
_diffrn_radiation_type MoK\a
_diffrn_radiation_wavelength 0.71073
_diffrn_reflns_av_R_equivalents 0.0288
_diffrn_reflns_av_sigmaI/netI 0.0295
_diffrn_reflns_limit_h_max 33
_diffrn_reflns_limit_h_min -29
_diffrn_reflns_limit_k_max 18
_diffrn_reflns_limit_k_min -18
_diffrn_reflns_limit_l_max 26
_diffrn_reflns_limit_l_min -26
_diffrn_reflns_number 26267
_diffrn_reflns_theta_full 30.00
_diffrn_reflns_theta_max 30.00
_diffrn_reflns_theta_min 1.74
_diffrn_standards_number 0
_exptl_absorpt_coefficient_mu 0.119
_exptl_absorpt_correction_T_max 0.9882
_exptl_absorpt_correction_T_min 0.9766
_exptl_absorpt_correction_type none
_exptl_crystal_colour yellow
_exptl_crystal_density_diffrn 1.156
_exptl_crystal_density_meas 0
_exptl_crystal_density_method 'not measured'
_exptl_crystal_F_000 2096
_exptl_crystal_recrystallization_method 'Re-crystallisation from solvent: hexane/dichloromethane'
_exptl_crystal_size_max 0.20
_exptl_crystal_size_mid 0.20
_exptl_crystal_size_min 0.10
_refine_diff_density_max 0.286
_refine_diff_density_min -0.220
_refine_diff_density_rms 0.043
_refine_ls_extinction_coef 0.0011(2)
_refine_ls_extinction_expression Fc^*^=kFc[1+0.001xFc^2^\l^3^/sin(2\q)]^-1/4^
_refine_ls_extinction_method SHELXL
_refine_ls_goodness_of_fit_ref 1.042
_refine_ls_hydrogen_treatment mixed
_refine_ls_matrix_type full
_refine_ls_number_parameters 326
_refine_ls_number_reflns 8157
_refine_ls_number_restraints 0
_refine_ls_restrained_S_all 1.042
_refine_ls_R_factor_all 0.0681
_refine_ls_R_factor_gt 0.0470
_refine_ls_shift/su_max 0.001
_refine_ls_shift/su_mean 0.000
_refine_ls_structure_factor_coef Fsqd
_refine_ls_weighting_details 'calc w=1/[\s^2^(Fo^2^)+(0.0705P)^2^+2.2435P] where P=(Fo^2^+2Fc^2^)/3'
_refine_ls_weighting_scheme calc
_refine_ls_wR_factor_gt 0.1279
_refine_ls_wR_factor_ref 0.1494
_reflns_number_gt 5965
_reflns_number_total 8157
_reflns_threshold_expression >2sigma(I)
_cod_data_source_file c4ob02436b2.cif
_cod_data_source_block e:\140408g\work\mo_140408g_0m
_cod_depositor_comments
;
The following automatic conversions were performed:

'_symmetry_cell_setting' value 'Monoclinic' changed to 'monoclinic'
according to
/usr/data/users/saulius/crontab/automatic-downloads/rss-feeds/RSC/lib/dictionaries/cif_core.dic
dictionary named 'cif_core.dic' version 2.4.2 from 2011-04-26.

Automatic conversion script
Id: cif_fix_values 3008 2015-01-20 13:52:24Z robertas 

 Adding full bibliography for 7154303.cif.

2018-02-22
Z value and formula fixed to values more according to usual
chemical conventions.                 miguel
;
_cod_original_formula_sum 'C70 H74 P2'
_cod_original_formula_weight 977.23
_cod_original_formula_units_Z 4
_cod_original_sg_symbol_H-M C2/c
_cod_database_code 7154303

loop_
_symmetry_equiv_pos_as_xyz
'x, y, z'
'-x, y, -z+1/2'
'x+1/2, y+1/2, z'
'-x+1/2, y+1/2, -z+1/2'
'-x, -y, -z'
'x, -y, z-1/2'
'-x+1/2, -y+1/2, -z'
'x+1/2, -y+1/2, z-1/2'

loop_
_atom_site_label
_atom_site_type_symbol
_atom_site_fract_x
_atom_site_fract_y
_atom_site_fract_z
_atom_site_U_iso_or_equiv
_atom_site_adp_type
_atom_site_occupancy
_atom_site_symmetry_multiplicity
_atom_site_calc_flag
_atom_site_refinement_flags
C1 C 0.82825(5) 0.48395(10) 0.91143(7) 0.0409(3) Uani 1 1 d .
C2 C 0.84402(6) 0.57657(10) 0.87942(9) 0.0467(3) Uani 1 1 d .
C3 C 0.86668(7) 0.57829(12) 0.81260(10) 0.0605(4) Uani 1 1 d .
H3 H 0.8724 0.5146 0.7891 0.073 Uiso 1 1 calc R
C4 C 0.88035(10) 0.66873(15) 0.78158(15) 0.0852(7) Uani 1 1 d .
H4 H 0.8946 0.6677 0.7365 0.102 Uiso 1 1 calc R
C5 C 0.87330(10) 0.76388(16) 0.81633(17) 0.0943(8) Uani 1 1 d .
H5 H 0.8829 0.8267 0.7944 0.113 Uiso 1 1 calc R
C6 C 0.85319(8) 0.76665(13) 0.88013(15) 0.0793(6) Uani 1 1 d .
H6 H 0.8497 0.8316 0.9031 0.095 Uiso 1 1 calc R
C7 C 0.83673(6) 0.67375(11) 0.91477(10) 0.0559(4) Uani 1 1 d .
C8 C 0.81399(7) 0.67456(12) 0.97904(10) 0.0621(5) Uani 1 1 d .
H8 H 0.8093 0.7391 1.0021 0.075 Uiso 1 1 calc R
C9 C 0.79768(6) 0.58396(13) 1.01122(9) 0.0553(4) Uani 1 1 d .
C10 C 0.77458(8) 0.58448(19) 1.07780(11) 0.0757(6) Uani 1 1 d .
H10 H 0.7698 0.6486 1.1012 0.091 Uiso 1 1 calc R
C11 C 0.75936(9) 0.4953(2) 1.10829(11) 0.0848(7) Uani 1 1 d .
H11 H 0.7443 0.4974 1.1528 0.102 Uiso 1 1 calc R
C12 C 0.76585(8) 0.39931(18) 1.07412(11) 0.0743(5) Uani 1 1 d .
H12 H 0.7549 0.3372 1.0959 0.089 Uiso 1 1 calc R
C13 C 0.78755(7) 0.39452(14) 1.01051(9) 0.0565(4) Uani 1 1 d .
H13 H 0.7914 0.3291 0.9883 0.068 Uiso 1 1 calc R
C14 C 0.80467(6) 0.48620(11) 0.97655(8) 0.0456(3) Uani 1 1 d .
C15 C 0.83381(6) 0.38391(9) 0.87320(7) 0.0390(3) Uani 1 1 d .
C16 C 0.78969(6) 0.35428(11) 0.80966(8) 0.0476(3) Uani 1 1 d .
H16A H 0.7510 0.3495 0.8241 0.057 Uiso 1 1 calc R
H16B H 0.7889 0.4048 0.7696 0.057 Uiso 1 1 calc R
C17 C 0.81021(6) 0.25053(10) 0.78847(7) 0.0427(3) Uani 1 1 d .
C18 C 0.78710(7) 0.18529(12) 0.73249(9) 0.0549(4) Uani 1 1 d .
H18 H 0.7535 0.2045 0.7009 0.066 Uiso 1 1 calc R
C19 C 0.81399(8) 0.09190(12) 0.72362(9) 0.0608(4) Uani 1 1 d .
H19 H 0.7989 0.0464 0.6855 0.073 Uiso 1 1 calc R
C20 C 0.86260(8) 0.06460(11) 0.76985(9) 0.0577(4) Uani 1 1 d .
H20 H 0.8805 0.0000 0.7633 0.069 Uiso 1 1 calc R
C21 C 0.88605(7) 0.12913(10) 0.82569(8) 0.0481(3) Uani 1 1 d .
H21 H 0.9195 0.1090 0.8572 0.058 Uiso 1 1 calc R
C22 C 0.85986(6) 0.22392(9) 0.83512(7) 0.0388(3) Uani 1 1 d .
C23 C 0.87407(5) 0.30954(9) 0.88845(7) 0.0364(2) Uani 1 1 d .
C24 C 0.99799(6) 0.34015(11) 0.92775(8) 0.0444(3) Uani 1 1 d .
H24 H 1.0291 0.3411 0.9702 0.053 Uiso 1 1 calc R
C25 C 1.01556(7) 0.25716(12) 0.87690(9) 0.0548(4) Uani 1 1 d .
H25A H 0.9870 0.2545 0.8325 0.066 Uiso 1 1 calc R
H25B H 1.0160 0.1887 0.9009 0.066 Uiso 1 1 calc R
C26 C 1.07488(7) 0.27932(15) 0.85615(10) 0.0644(4) Uani 1 1 d .
H26A H 1.1040 0.2740 0.8999 0.077 Uiso 1 1 calc R
H26B H 1.0839 0.2265 0.8209 0.077 Uiso 1 1 calc R
C27 C 1.07778(8) 0.38580(16) 0.82329(10) 0.0678(5) Uani 1 1 d .
H27A H 1.0532 0.3874 0.7756 0.081 Uiso 1 1 calc R
H27B H 1.1176 0.3999 0.8152 0.081 Uiso 1 1 calc R
C28 C 1.05868(8) 0.46959(15) 0.87109(11) 0.0692(5) Uani 1 1 d .
H28A H 1.0574 0.5367 0.8451 0.083 Uiso 1 1 calc R
H28B H 1.0871 0.4759 0.9155 0.083 Uiso 1 1 calc R
C29 C 0.99970(7) 0.44702(12) 0.89254(9) 0.0537(3) Uani 1 1 d .
H29A H 0.9704 0.4502 0.8489 0.064 Uiso 1 1 calc R
H29B H 0.9904 0.5008 0.9269 0.064 Uiso 1 1 calc R
C30 C 0.93778(7) 0.19146(12) 1.00618(8) 0.0509(3) Uani 1 1 d .
H30 H 0.9502 0.1436 0.9692 0.061 Uiso 1 1 calc R
C31 C 0.98386(10) 0.19232(18) 1.07229(12) 0.0840(6) Uani 1 1 d .
H31A H 0.9739 0.2443 1.1074 0.101 Uiso 1 1 calc R
H31B H 1.0209 0.2129 1.0574 0.101 Uiso 1 1 calc R
C32 C 0.99032(12) 0.0860(2) 1.10891(14) 0.1003(8) Uani 1 1 d .
H32A H 1.0044 0.0355 1.0756 0.120 Uiso 1 1 calc R
H32B H 1.0191 0.0905 1.1530 0.120 Uiso 1 1 calc R
C33 C 0.93424(14) 0.0482(2) 1.12927(14) 0.1131(10) Uani 1 1 d .
H33A H 0.9219 0.0948 1.1662 0.136 Uiso 1 1 calc R
H33B H 0.9393 -0.0222 1.1504 0.136 Uiso 1 1 calc R
C34 C 0.88867(13) 0.0456(2) 1.06285(18) 0.1146(10) Uani 1 1 d .
H34A H 0.8517 0.0237 1.0774 0.137 Uiso 1 1 calc R
H34B H 0.8995 -0.0060 1.0279 0.137 Uiso 1 1 calc R
C35 C 0.88136(9) 0.15214(18) 1.02604(14) 0.0844(6) Uani 1 1 d .
H35A H 0.8529 0.1469 0.9817 0.101 Uiso 1 1 calc R
H35B H 0.8667 0.2022 1.0592 0.101 Uiso 1 1 calc R
P1 P 0.930243(15) 0.32419(3) 0.966749(18) 0.04133(11) Uani 1 1 d .

loop_
_atom_site_aniso_label
_atom_site_aniso_U_11
_atom_site_aniso_U_22
_atom_site_aniso_U_33
_atom_site_aniso_U_23
_atom_site_aniso_U_13
_atom_site_aniso_U_12
C1 0.0367(6) 0.0348(6) 0.0501(7) -0.0061(5) 0.0023(5) 0.0077(5)
C2 0.0389(6) 0.0345(6) 0.0655(9) -0.0017(6) 0.0029(6) 0.0088(5)
C3 0.0593(9) 0.0448(8) 0.0802(11) 0.0096(7) 0.0201(8) 0.0108(7)
C4 0.0833(14) 0.0612(11) 0.1186(18) 0.0284(11) 0.0397(13) 0.0092(10)
C5 0.0855(14) 0.0496(10) 0.153(2) 0.0262(12) 0.0347(15) -0.0008(9)
C6 0.0645(11) 0.0333(7) 0.136(2) -0.0045(9) -0.0011(12) 0.0034(7)
C7 0.0421(7) 0.0360(7) 0.0850(12) -0.0100(7) -0.0064(7) 0.0091(5)
C8 0.0511(8) 0.0464(8) 0.0824(12) -0.0260(8) -0.0120(8) 0.0166(6)
C9 0.0405(7) 0.0621(9) 0.0602(9) -0.0225(7) -0.0038(6) 0.0177(6)
C10 0.0597(10) 0.0993(15) 0.0670(11) -0.0348(11) 0.0048(9) 0.0238(10)
C11 0.0689(12) 0.129(2) 0.0597(11) -0.0217(12) 0.0212(9) 0.0139(12)
C12 0.0654(11) 0.0965(14) 0.0653(11) -0.0005(10) 0.0244(9) -0.0020(10)
C13 0.0512(8) 0.0630(9) 0.0577(9) -0.0062(7) 0.0162(7) 0.0004(7)
C14 0.0359(6) 0.0486(7) 0.0511(8) -0.0113(6) 0.0024(5) 0.0087(5)
C15 0.0413(6) 0.0334(5) 0.0426(6) -0.0022(5) 0.0074(5) 0.0029(5)
C16 0.0459(7) 0.0440(7) 0.0506(8) -0.0028(6) -0.0006(6) 0.0072(6)
C17 0.0463(7) 0.0386(6) 0.0439(7) -0.0030(5) 0.0083(5) -0.0038(5)
C18 0.0576(9) 0.0552(8) 0.0509(8) -0.0085(6) 0.0042(7) -0.0130(7)
C19 0.0771(11) 0.0487(8) 0.0596(9) -0.0187(7) 0.0200(8) -0.0202(8)
C20 0.0781(11) 0.0343(6) 0.0658(10) -0.0096(6) 0.0279(9) -0.0047(7)
C21 0.0581(8) 0.0343(6) 0.0543(8) -0.0030(5) 0.0161(7) 0.0039(6)
C22 0.0455(7) 0.0313(5) 0.0414(6) -0.0018(5) 0.0128(5) -0.0010(5)
C23 0.0393(6) 0.0324(5) 0.0386(6) -0.0014(4) 0.0091(5) 0.0033(4)
C24 0.0413(7) 0.0479(7) 0.0432(7) -0.0006(5) 0.0038(5) 0.0028(5)
C25 0.0528(8) 0.0515(8) 0.0631(9) -0.0061(7) 0.0184(7) 0.0014(6)
C26 0.0509(9) 0.0765(11) 0.0688(11) -0.0088(9) 0.0190(8) 0.0033(8)
C27 0.0539(9) 0.0908(13) 0.0610(10) -0.0003(9) 0.0163(8) -0.0131(9)
C28 0.0622(10) 0.0656(11) 0.0808(12) 0.0055(9) 0.0133(9) -0.0141(8)
C29 0.0532(8) 0.0480(8) 0.0597(9) 0.0023(7) 0.0073(7) -0.0013(6)
C30 0.0555(8) 0.0534(8) 0.0455(7) 0.0114(6) 0.0126(6) 0.0090(6)
C31 0.0897(15) 0.0860(14) 0.0692(12) 0.0329(10) -0.0123(11) 0.0049(11)
C32 0.1154(19) 0.1001(17) 0.0827(15) 0.0475(13) 0.0049(14) 0.0256(15)
C33 0.162(3) 0.0972(17) 0.0916(17) 0.0541(14) 0.0590(18) 0.0409(17)
C34 0.114(2) 0.0937(18) 0.144(2) 0.0583(17) 0.0471(19) -0.0047(15)
C35 0.0706(12) 0.0841(13) 0.1037(16) 0.0400(12) 0.0300(12) 0.0057(10)
P1 0.04299(19) 0.04328(19) 0.03777(18) -0.00169(13) 0.00601(13) 0.00598(13)

loop_
_atom_type_symbol
_atom_type_description
_atom_type_scat_dispersion_real
_atom_type_scat_dispersion_imag
_atom_type_scat_source
C C 0.0033 0.0016 'International Tables Vol C Tables 4.2.6.8 and 6.1.1.4'
H H 0.0000 0.0000 'International Tables Vol C Tables 4.2.6.8 and 6.1.1.4'
P P 0.1023 0.0942 'International Tables Vol C Tables 4.2.6.8 and 6.1.1.4'

loop_
_geom_angle_atom_site_label_1
_geom_angle_atom_site_label_2
_geom_angle_atom_site_label_3
_geom_angle
C14 C1 C2 120.61(12)
C14 C1 C15 120.26(12)
C2 C1 C15 119.04(12)
C1 C2 C3 122.59(12)
C1 C2 C7 119.27(14)
C3 C2 C7 118.14(14)
C4 C3 C2 121.76(17)
C4 C3 H3 119.1
C2 C3 H3 119.1
C3 C4 C5 120.0(2)
C3 C4 H4 120.0
C5 C4 H4 120.0
C6 C5 C4 120.70(18)
C6 C5 H5 119.6
C4 C5 H5 119.6
C5 C6 C7 121.81(17)
C5 C6 H6 119.1
C7 C6 H6 119.1
C8 C7 C2 119.40(15)
C8 C7 C6 123.07(15)
C2 C7 C6 117.53(17)
C7 C8 C9 122.20(13)
C7 C8 H8 118.9
C9 C8 H8 118.9
C8 C9 C10 122.34(16)
C8 C9 C14 119.07(15)
C10 C9 C14 118.58(17)
C11 C10 C9 121.27(17)
C11 C10 H10 119.4
C9 C10 H10 119.4
C10 C11 C12 120.23(18)
C10 C11 H11 119.9
C12 C11 H11 119.9
C13 C12 C11 120.9(2)
C13 C12 H12 119.6
C11 C12 H12 119.6
C12 C13 C14 121.03(16)
C12 C13 H13 119.5
C14 C13 H13 119.5
C1 C14 C13 122.55(12)
C1 C14 C9 119.43(14)
C13 C14 C9 118.02(14)
C23 C15 C1 128.49(12)
C23 C15 C16 111.70(11)
C1 C15 C16 119.79(11)
C17 C16 C15 102.77(11)
C17 C16 H16A 111.2
C15 C16 H16A 111.2
C17 C16 H16B 111.2
C15 C16 H16B 111.2
H16A C16 H16B 109.1
C18 C17 C22 121.45(13)
C18 C17 C16 129.31(13)
C22 C17 C16 109.24(11)
C19 C18 C17 118.72(15)
C19 C18 H18 120.6
C17 C18 H18 120.6
C20 C19 C18 120.19(14)
C20 C19 H19 119.9
C18 C19 H19 119.9
C19 C20 C21 121.55(14)
C19 C20 H20 119.2
C21 C20 H20 119.2
C20 C21 C22 119.10(15)
C20 C21 H21 120.4
C22 C21 H21 120.4
C21 C22 C17 118.98(12)
C21 C22 C23 132.31(13)
C17 C22 C23 108.71(11)
C15 C23 C22 107.57(11)
C15 C23 P1 119.97(9)
C22 C23 P1 132.37(9)
C25 C24 C29 109.84(12)
C25 C24 P1 119.38(10)
C29 C24 P1 110.16(10)
C25 C24 H24 105.5
C29 C24 H24 105.5
P1 C24 H24 105.5
C24 C25 C26 111.44(13)
C24 C25 H25A 109.3
C26 C25 H25A 109.3
C24 C25 H25B 109.3
C26 C25 H25B 109.3
H25A C25 H25B 108.0
C27 C26 C25 111.65(14)
C27 C26 H26A 109.3
C25 C26 H26A 109.3
C27 C26 H26B 109.3
C25 C26 H26B 109.3
H26A C26 H26B 108.0
C26 C27 C28 112.15(15)
C26 C27 H27A 109.2
C28 C27 H27A 109.2
C26 C27 H27B 109.2
C28 C27 H27B 109.2
H27A C27 H27B 107.9
C27 C28 C29 112.20(14)
C27 C28 H28A 109.2
C29 C28 H28A 109.2
C27 C28 H28B 109.2
C29 C28 H28B 109.2
H28A C28 H28B 107.9
C28 C29 C24 111.39(13)
C28 C29 H29A 109.3
C24 C29 H29A 109.3
C28 C29 H29B 109.3
C24 C29 H29B 109.3
H29A C29 H29B 108.0
C35 C30 C31 110.73(16)
C35 C30 P1 111.47(11)
C31 C30 P1 109.25(12)
C35 C30 H30 108.4
C31 C30 H30 108.4
P1 C30 H30 108.4
C30 C31 C32 111.63(19)
C30 C31 H31A 109.3
C32 C31 H31A 109.3
C30 C31 H31B 109.3
C32 C31 H31B 109.3
H31A C31 H31B 108.0
C33 C32 C31 111.6(2)
C33 C32 H32A 109.3
C31 C32 H32A 109.3
C33 C32 H32B 109.3
C31 C32 H32B 109.3
H32A C32 H32B 108.0
C32 C33 C34 110.20(19)
C32 C33 H33A 109.6
C34 C33 H33A 109.6
C32 C33 H33B 109.6
C34 C33 H33B 109.6
H33A C33 H33B 108.1
C33 C34 C35 111.5(2)
C33 C34 H34A 109.3
C35 C34 H34A 109.3
C33 C34 H34B 109.3
C35 C34 H34B 109.3
H34A C34 H34B 108.0
C30 C35 C34 111.21(18)
C30 C35 H35A 109.4
C34 C35 H35A 109.4
C30 C35 H35B 109.4
C34 C35 H35B 109.4
H35A C35 H35B 108.0
C23 P1 C24 105.26(6)
C23 P1 C30 103.68(7)
C24 P1 C30 102.57(7)

loop_
_geom_bond_atom_site_label_1
_geom_bond_atom_site_label_2
_geom_bond_distance
C1 C14 1.407(2)
C1 C2 1.4093(19)
C1 C15 1.4894(17)
C2 C3 1.425(2)
C2 C7 1.4381(19)
C3 C4 1.361(2)
C3 H3 0.9500
C4 C5 1.409(3)
C4 H4 0.9500
C5 C6 1.343(3)
C5 H5 0.9500
C6 C7 1.441(3)
C6 H6 0.9500
C7 C8 1.381(3)
C8 C9 1.393(3)
C8 H8 0.9500
C9 C10 1.425(3)
C9 C14 1.4375(19)
C10 C11 1.355(3)
C10 H10 0.9500
C11 C12 1.411(3)
C11 H11 0.9500
C12 C13 1.359(2)
C12 H12 0.9500
C13 C14 1.427(2)
C13 H13 0.9500
C15 C23 1.3512(17)
C15 C16 1.5093(19)
C16 C17 1.4957(19)
C16 H16A 0.9900
C16 H16B 0.9900
C17 C18 1.3897(19)
C17 C22 1.3976(19)
C18 C19 1.383(2)
C18 H18 0.9500
C19 C20 1.378(3)
C19 H19 0.9500
C20 C21 1.385(2)
C20 H20 0.9500
C21 C22 1.3926(18)
C21 H21 0.9500
C22 C23 1.4917(17)
C23 P1 1.8348(13)
C24 C25 1.526(2)
C24 C29 1.530(2)
C24 P1 1.8599(14)
C24 H24 1.0000
C25 C26 1.531(2)
C25 H25A 0.9900
C25 H25B 0.9900
C26 C27 1.510(3)
C26 H26A 0.9900
C26 H26B 0.9900
C27 C28 1.510(3)
C27 H27A 0.9900
C27 H27B 0.9900
C28 C29 1.530(2)
C28 H28A 0.9900
C28 H28B 0.9900
C29 H29A 0.9900
C29 H29B 0.9900
C30 C35 1.519(2)
C30 C31 1.522(2)
C30 P1 1.8620(15)
C30 H30 1.0000
C31 C32 1.530(3)
C31 H31A 0.9900
C31 H31B 0.9900
C32 C33 1.509(4)
C32 H32A 0.9900
C32 H32B 0.9900
C33 C34 1.519(4)
C33 H33A 0.9900
C33 H33B 0.9900
C34 C35 1.535(3)
C34 H34A 0.9900
C34 H34B 0.9900
C35 H35A 0.9900
C35 H35B 0.9900

loop_
_geom_torsion_atom_site_label_1
_geom_torsion_atom_site_label_2
_geom_torsion_atom_site_label_3
_geom_torsion_atom_site_label_4
_geom_torsion
C14 C1 C2 C3 -178.36(13)
C15 C1 C2 C3 -1.8(2)
C14 C1 C2 C7 1.13(19)
C15 C1 C2 C7 177.70(12)
C1 C2 C3 C4 178.33(17)
C7 C2 C3 C4 -1.2(3)
C2 C3 C4 C5 1.3(3)
C3 C4 C5 C6 0.1(4)
C4 C5 C6 C7 -1.6(4)
C1 C2 C7 C8 -0.5(2)
C3 C2 C7 C8 178.98(14)
C1 C2 C7 C6 -179.79(14)
C3 C2 C7 C6 -0.3(2)
C5 C6 C7 C8 -177.59(19)
C5 C6 C7 C2 1.6(3)
C2 C7 C8 C9 0.0(2)
C6 C7 C8 C9 179.19(15)
C7 C8 C9 C10 179.55(15)
C7 C8 C9 C14 0.0(2)
C8 C9 C10 C11 -179.57(17)
C14 C9 C10 C11 0.0(3)
C9 C10 C11 C12 -0.4(3)
C10 C11 C12 C13 0.2(3)
C11 C12 C13 C14 0.3(3)
C2 C1 C14 C13 179.35(13)
C15 C1 C14 C13 2.8(2)
C2 C1 C14 C9 -1.16(19)
C15 C1 C14 C9 -177.69(12)
C12 C13 C14 C1 178.82(15)
C12 C13 C14 C9 -0.7(2)
C8 C9 C14 C1 0.6(2)
C10 C9 C14 C1 -178.98(13)
C8 C9 C14 C13 -179.90(14)
C10 C9 C14 C13 0.5(2)
C14 C1 C15 C23 -79.14(18)
C2 C1 C15 C23 104.28(17)
C14 C1 C15 C16 99.11(15)
C2 C1 C15 C16 -77.48(16)
C23 C15 C16 C17 -0.64(16)
C1 C15 C16 C17 -179.16(12)
C15 C16 C17 C18 -179.13(14)
C15 C16 C17 C22 0.58(15)
C22 C17 C18 C19 0.5(2)
C16 C17 C18 C19 -179.86(15)
C17 C18 C19 C20 0.2(2)
C18 C19 C20 C21 -0.4(2)
C19 C20 C21 C22 -0.2(2)
C20 C21 C22 C17 0.8(2)
C20 C21 C22 C23 -179.65(13)
C18 C17 C22 C21 -1.0(2)
C16 C17 C22 C21 179.26(12)
C18 C17 C22 C23 179.38(12)
C16 C17 C22 C23 -0.36(15)
C1 C15 C23 C22 178.80(13)
C16 C15 C23 C22 0.44(15)
C1 C15 C23 P1 1.8(2)
C16 C15 C23 P1 -176.59(10)
C21 C22 C23 C15 -179.60(14)
C17 C22 C23 C15 -0.05(15)
C21 C22 C23 P1 -3.1(2)
C17 C22 C23 P1 176.47(10)
C29 C24 C25 C26 56.58(17)
P1 C24 C25 C26 -174.84(11)
C24 C25 C26 C27 -55.59(19)
C25 C26 C27 C28 53.2(2)
C26 C27 C28 C29 -52.9(2)
C27 C28 C29 C24 54.5(2)
C25 C24 C29 C28 -55.90(17)
P1 C24 C29 C28 170.63(12)
C35 C30 C31 C32 54.6(2)
P1 C30 C31 C32 177.70(17)
C30 C31 C32 C33 -55.9(3)
C31 C32 C33 C34 56.3(3)
C32 C33 C34 C35 -56.5(3)
C31 C30 C35 C34 -54.6(3)
P1 C30 C35 C34 -176.45(19)
C33 C34 C35 C30 56.2(3)
C15 C23 P1 C24 -112.89(11)
C22 C23 P1 C24 70.94(13)
C15 C23 P1 C30 139.75(11)
C22 C23 P1 C30 -36.42(13)
C25 C24 P1 C23 -56.35(12)
C29 C24 P1 C23 72.08(11)
C25 C24 P1 C30 51.83(13)
C29 C24 P1 C30 -179.74(10)
C35 C30 P1 C23 -57.57(15)
C31 C30 P1 C23 179.73(13)
C35 C30 P1 C24 -166.95(14)
C31 C30 P1 C24 70.36(14)
